data_1504722
loop_
_publ_author_name
'Tondreau, Aaron M.'
'Lobkovsky, Emil'
'Chirik, Paul J.'

_publ_section_title
;
 Bis(imino)pyridine iron complexes for aldehyde and ketone
 hydrosilylation.
;
_journal_issue 13
_journal_name_full 'Organic letters'
_journal_page_first 2789
_journal_page_last 2792
_journal_paper_doi 10.1021/ol800906b
_journal_volume 10
_journal_year 2008
_chemical_formula_moiety 'C29 H53 Fe N3 Si2'
_chemical_formula_sum 'C29 H53 Fe N3 Si2'
_chemical_formula_weight 555.77
_chemical_name_systematic
;

 ?

;
_space_group_IT_number 2
_symmetry_cell_setting triclinic
_symmetry_space_group_name_Hall '-P 1'
_symmetry_space_group_name_H-M 'P -1'
_atom_sites_solution_hydrogens geom
_atom_sites_solution_primary direct
_atom_sites_solution_secondary difmap
_audit_creation_method SHELXL-97
_cell_angle_alpha 70.723(3)
_cell_angle_beta 81.924(3)
_cell_angle_gamma 78.508(2)
_cell_formula_units_Z 2
_cell_length_a 10.2047(7)
_cell_length_b 10.8572(7)
_cell_length_c 15.5304(10)
_cell_measurement_reflns_used 2324
_cell_measurement_temperature 173(2)
_cell_measurement_theta_max 21.84
_cell_measurement_theta_min 2.56
_cell_volume 1586.45(18)
_computing_cell_refinement 'Bruker SAINT+'
_computing_data_collection 'Bruker APEX2'
_computing_data_reduction 'Bruker SAINT+'
_computing_molecular_graphics 'Bruker SHELXTL'
_computing_publication_material 'Bruker SHELXTL'
_computing_structure_refinement 'SHELXL-97 (Sheldrick, 1997)'
_computing_structure_solution 'SHELXS-97 (Sheldrick, 1990)'
_diffrn_ambient_temperature 173(2)
_diffrn_measured_fraction_theta_full 0.988
_diffrn_measured_fraction_theta_max 0.988
_diffrn_measurement_device_type 'Bruker X8 APEX II diffractometer'
_diffrn_measurement_method 'phi and omega scans'
_diffrn_radiation_monochromator graphite
_diffrn_radiation_source 'fine-focus sealed tube'
_diffrn_radiation_type MoK\a
_diffrn_radiation_wavelength 0.71073
_diffrn_reflns_av_R_equivalents 0.0607
_diffrn_reflns_av_sigmaI/netI 0.0639
_diffrn_reflns_limit_h_max 10
_diffrn_reflns_limit_h_min -10
_diffrn_reflns_limit_k_max 11
_diffrn_reflns_limit_k_min -9
_diffrn_reflns_limit_l_max 16
_diffrn_reflns_limit_l_min -16
_diffrn_reflns_number 13398
_diffrn_reflns_theta_full 21.99
_diffrn_reflns_theta_max 21.99
_diffrn_reflns_theta_min 1.39
_exptl_absorpt_coefficient_mu 0.572
_exptl_absorpt_correction_T_max 0.9720
_exptl_absorpt_correction_T_min 0.8036
_exptl_absorpt_correction_type multi-scan
_exptl_absorpt_process_details SADABS
_exptl_crystal_colour dark
_exptl_crystal_density_diffrn 1.163
_exptl_crystal_density_method 'not measured'
_exptl_crystal_description plate
_exptl_crystal_F_000 604
_exptl_crystal_size_max 0.40
_exptl_crystal_size_mid 0.35
_exptl_crystal_size_min 0.05
_refine_diff_density_max 0.369
_refine_diff_density_min -0.363
_refine_diff_density_rms 0.063
_refine_ls_extinction_method none
_refine_ls_goodness_of_fit_ref 1.166
_refine_ls_hydrogen_treatment riding
_refine_ls_matrix_type full
_refine_ls_number_parameters 324
_refine_ls_number_reflns 3837
_refine_ls_number_restraints 0
_refine_ls_restrained_S_all 1.166
_refine_ls_R_factor_all 0.0851
_refine_ls_R_factor_gt 0.0661
_refine_ls_shift/su_max 0.082
_refine_ls_shift/su_mean 0.005
_refine_ls_structure_factor_coef Fsqd
_refine_ls_weighting_details 'calc w=1/[\s^2^(Fo^2^)+(0.0227P)^2^+3.0027P] where P=(Fo^2^+2Fc^2^)/3'
_refine_ls_weighting_scheme calc
_refine_ls_wR_factor_gt 0.1066
_refine_ls_wR_factor_ref 0.1132
_reflns_number_gt 3162
_reflns_number_total 3837
_reflns_threshold_expression >2sigma(I)
_cod_data_source_file ol800906b-file003.cif
_cod_data_source_block amt1
_cod_depositor_comments
;
The following automatic conversions were performed:

'_symmetry_cell_setting' value 'Triclinic' changed to 'triclinic'
according to /home/saulius/struct/CIF-dictionaries/cif_core.dic
dictionary named 'cif_core.dic' version 2.4.1 from 2010-06-29.

Automatic conversion script
Id: cif_fix_values 1715 2011-07-08 13:25:40Z adriana 
;
_cod_original_sg_symbol_H-M P-1
_cod_database_code 1504722

loop_
_symmetry_equiv_pos_as_xyz
'x, y, z'
'-x, -y, -z'

loop_
_atom_site_label
_atom_site_type_symbol
_atom_site_fract_x
_atom_site_fract_y
_atom_site_fract_z
_atom_site_U_iso_or_equiv
_atom_site_adp_type
_atom_site_occupancy
_atom_site_symmetry_multiplicity
_atom_site_calc_flag
_atom_site_refinement_flags
Fe1 Fe 0.25599(5) 0.19665(5) 0.25069(3) 0.01532(13) Uani 1 1 d .
Si1 Si 0.42091(10) 0.36285(10) 0.33684(7) 0.0234(3) Uani 1 1 d .
Si2 Si 0.09472(10) 0.02498(9) 0.16592(7) 0.0226(3) Uani 1 1 d .
N1 N 0.4500(2) 0.1399(2) 0.17184(17) 0.0140(7) Uani 1 1 d .
N2 N 0.2558(3) 0.3379(2) 0.13250(17) 0.0150(7) Uani 1 1 d .
N3 N 0.0618(2) 0.3362(2) 0.25879(17) 0.0159(7) Uani 1 1 d .
C1 C 0.5807(3) 0.2067(3) 0.0204(2) 0.0224(10) Uani 1 1 d .
H1A H 0.6427 0.1249 0.0458 0.027 Uiso 1 1 calc R
H1B H 0.6281 0.2824 0.0041 0.027 Uiso 1 1 calc R
H1C H 0.5462 0.2034 -0.0345 0.027 Uiso 1 1 calc R
C2 C 0.4654(3) 0.2212(3) 0.0906(2) 0.0137(9) Uani 1 1 d .
C3 C 0.3605(3) 0.3360(3) 0.0652(2) 0.0169(9) Uani 1 1 d .
C4 C 0.3613(3) 0.4339(3) -0.0172(2) 0.0199(9) Uani 1 1 d .
H4 H 0.4343 0.4294 -0.0619 0.024 Uiso 1 1 calc R
C5 C 0.2562(3) 0.5403(3) -0.0363(2) 0.0245(10) Uani 1 1 d .
H5 H 0.2564 0.6090 -0.0932 0.029 Uiso 1 1 calc R
C6 C 0.1516(3) 0.5422(3) 0.0305(2) 0.0203(10) Uani 1 1 d .
H6 H 0.0783 0.6132 0.0192 0.024 Uiso 1 1 calc R
C7 C 0.1518(3) 0.4440(3) 0.1125(2) 0.0151(9) Uani 1 1 d .
C8 C 0.0465(3) 0.4372(3) 0.1868(2) 0.0152(9) Uani 1 1 d .
C9 C -0.0695(3) 0.5511(3) 0.1735(2) 0.0205(10) Uani 1 1 d .
H9A H -0.1430 0.5258 0.2200 0.025 Uiso 1 1 calc R
H9B H -0.1005 0.5729 0.1125 0.025 Uiso 1 1 calc R
H9C H -0.0400 0.6283 0.1793 0.025 Uiso 1 1 calc R
C10 C 0.5521(3) 0.0198(3) 0.2027(2) 0.0198(10) Uani 1 1 d .
H10 H 0.6416 0.0447 0.1756 0.024 Uiso 1 1 calc R
C11 C 0.5309(3) -0.0887(3) 0.1667(2) 0.0243(10) Uani 1 1 d .
H11A H 0.5342 -0.0553 0.0991 0.029 Uiso 1 1 calc R
H11B H 0.4411 -0.1128 0.1900 0.029 Uiso 1 1 calc R
C12 C 0.6382(4) -0.2116(3) 0.1966(2) 0.0315(11) Uani 1 1 d .
H12A H 0.6180 -0.2826 0.1762 0.038 Uiso 1 1 calc R
H12B H 0.7268 -0.1902 0.1669 0.038 Uiso 1 1 calc R
C13 C 0.6437(4) -0.2602(3) 0.2994(2) 0.0331(12) Uani 1 1 d .
H13A H 0.7175 -0.3360 0.3164 0.040 Uiso 1 1 calc R
H13B H 0.5585 -0.2909 0.3289 0.040 Uiso 1 1 calc R
C14 C 0.6662(4) -0.1501(3) 0.3336(3) 0.0301(11) Uani 1 1 d .
H14A H 0.7549 -0.1246 0.3081 0.036 Uiso 1 1 calc R
H14B H 0.6659 -0.1826 0.4012 0.036 Uiso 1 1 calc R
C15 C 0.5564(3) -0.0291(3) 0.3051(2) 0.0225(10) Uani 1 1 d .
H15A H 0.4684 -0.0529 0.3343 0.027 Uiso 1 1 calc R
H15B H 0.5743 0.0421 0.3262 0.027 Uiso 1 1 calc R
C16 C -0.0410(3) 0.3261(3) 0.3374(2) 0.0177(9) Uani 1 1 d .
H16 H -0.1306 0.3605 0.3120 0.021 Uiso 1 1 calc R
C17 C -0.0229(3) 0.4128(3) 0.3932(2) 0.0234(10) Uani 1 1 d .
H17A H 0.0660 0.3825 0.4184 0.028 Uiso 1 1 calc R
H17B H -0.0260 0.5053 0.3530 0.028 Uiso 1 1 calc R
C18 C -0.1322(4) 0.4069(4) 0.4712(2) 0.0307(11) Uani 1 1 d .
H18A H -0.2202 0.4457 0.4457 0.037 Uiso 1 1 calc R
H18B H -0.1157 0.4603 0.5082 0.037 Uiso 1 1 calc R
C19 C -0.1364(4) 0.2655(4) 0.5324(2) 0.0361(12) Uani 1 1 d .
H19A H -0.0526 0.2298 0.5638 0.043 Uiso 1 1 calc R
H19B H -0.2125 0.2643 0.5797 0.043 Uiso 1 1 calc R
C20 C -0.1522(4) 0.1794(4) 0.4763(2) 0.0312(11) Uani 1 1 d .
H20A H -0.2411 0.2092 0.4510 0.037 Uiso 1 1 calc R
H20B H -0.1490 0.0868 0.5166 0.037 Uiso 1 1 calc R
C21 C -0.0430(3) 0.1848(3) 0.3981(2) 0.0221(10) Uani 1 1 d .
H21A H 0.0453 0.1468 0.4233 0.026 Uiso 1 1 calc R
H21B H -0.0594 0.1311 0.3613 0.026 Uiso 1 1 calc R
C22 C 0.3291(3) 0.2246(3) 0.3602(2) 0.0190(9) Uani 1 1 d .
H22A H 0.2521 0.2360 0.4049 0.023 Uiso 1 1 calc R
H22B H 0.3890 0.1422 0.3904 0.023 Uiso 1 1 calc R
C23 C 0.5797(4) 0.3422(4) 0.2639(2) 0.0335(11) Uani 1 1 d .
H23A H 0.6377 0.2604 0.2952 0.040 Uiso 1 1 calc R
H23B H 0.6257 0.4177 0.2529 0.040 Uiso 1 1 calc R
H23C H 0.5593 0.3375 0.2054 0.040 Uiso 1 1 calc R
C24 C 0.4666(4) 0.3821(4) 0.4435(2) 0.0327(11) Uani 1 1 d .
H24A H 0.3847 0.4036 0.4806 0.039 Uiso 1 1 calc R
H24B H 0.5198 0.4536 0.4273 0.039 Uiso 1 1 calc R
H24C H 0.5193 0.2993 0.4786 0.039 Uiso 1 1 calc R
C25 C 0.3216(4) 0.5249(3) 0.2748(3) 0.0376(12) Uani 1 1 d .
H25A H 0.3045 0.5235 0.2146 0.045 Uiso 1 1 calc R
H25B H 0.3723 0.5962 0.2669 0.045 Uiso 1 1 calc R
H25C H 0.2360 0.5400 0.3102 0.045 Uiso 1 1 calc R
C26 C 0.1829(3) 0.0261(3) 0.2603(2) 0.0180(9) Uani 1 1 d .
H26A H 0.2597 -0.0475 0.2692 0.022 Uiso 1 1 calc R
H26B H 0.1212 0.0058 0.3165 0.022 Uiso 1 1 calc R
C27 C 0.1860(4) 0.0895(4) 0.0507(2) 0.0338(11) Uani 1 1 d .
H27A H 0.1808 0.1854 0.0349 0.041 Uiso 1 1 calc R
H27B H 0.1447 0.0697 0.0045 0.041 Uiso 1 1 calc R
H27C H 0.2803 0.0471 0.0525 0.041 Uiso 1 1 calc R
C28 C -0.0730(3) 0.1314(4) 0.1620(3) 0.0334(11) Uani 1 1 d .
H28A H -0.1287 0.0957 0.2182 0.040 Uiso 1 1 calc R
H28B H -0.1163 0.1333 0.1090 0.040 Uiso 1 1 calc R
H28C H -0.0623 0.2214 0.1567 0.040 Uiso 1 1 calc R
C29 C 0.0682(4) -0.1455(4) 0.1758(3) 0.0397(12) Uani 1 1 d .
H29A H 0.1554 -0.2021 0.1729 0.048 Uiso 1 1 calc R
H29B H 0.0174 -0.1408 0.1255 0.048 Uiso 1 1 calc R
H29C H 0.0180 -0.1826 0.2344 0.048 Uiso 1 1 calc R

loop_
_atom_site_aniso_label
_atom_site_aniso_U_11
_atom_site_aniso_U_22
_atom_site_aniso_U_33
_atom_site_aniso_U_23
_atom_site_aniso_U_13
_atom_site_aniso_U_12
Fe1 0.0121(2) 0.0158(2) 0.0181(2) -0.0063(2) -0.0002(2) -0.00135(19)
Si1 0.0182(5) 0.0296(5) 0.0267(5) -0.0139(5) 0.0014(4) -0.0070(4)
Si2 0.0197(5) 0.0216(5) 0.0290(6) -0.0102(4) -0.0035(4) -0.0037(4)
N1 0.0110(14) 0.0133(14) 0.0171(14) -0.0044(12) -0.0041(12) 0.0012(12)
N2 0.0138(14) 0.0171(14) 0.0156(14) -0.0083(12) 0.0022(12) -0.0026(12)
N3 0.0118(14) 0.0206(15) 0.0166(14) -0.0101(12) 0.0059(12) -0.0033(12)
C1 0.0161(19) 0.0250(19) 0.0220(19) -0.0060(16) 0.0026(16) 0.0003(16)
C2 0.0039(16) 0.0167(17) 0.0208(18) -0.0063(15) -0.0014(14) -0.0015(14)
C3 0.0223(19) 0.0145(17) 0.0160(18) -0.0050(14) -0.0001(15) -0.0082(15)
C4 0.0137(18) 0.0221(18) 0.0268(19) -0.0127(16) 0.0059(15) -0.0057(15)
C5 0.028(2) 0.0207(19) 0.0219(19) -0.0031(16) -0.0010(17) -0.0049(17)
C6 0.0168(19) 0.0175(18) 0.0259(19) -0.0076(16) -0.0051(16) 0.0026(15)
C7 0.0159(18) 0.0075(16) 0.0208(18) -0.0014(15) -0.0048(15) -0.0021(14)
C8 0.0146(18) 0.0135(17) 0.0189(18) -0.0041(15) -0.0048(15) -0.0048(14)
C9 0.0099(18) 0.0209(18) 0.028(2) -0.0083(16) 0.0021(16) 0.0012(15)
C10 0.0115(18) 0.0187(18) 0.0259(19) -0.0063(16) -0.0001(15) 0.0026(15)
C11 0.021(2) 0.0206(19) 0.033(2) -0.0127(16) 0.0027(17) -0.0005(16)
C12 0.028(2) 0.023(2) 0.039(2) -0.0117(18) 0.0018(18) 0.0059(17)
C13 0.039(2) 0.018(2) 0.032(2) -0.0017(18) -0.0011(19) 0.0097(18)
C14 0.018(2) 0.033(2) 0.032(2) -0.0047(18) -0.0004(17) 0.0049(17)
C15 0.0179(19) 0.0208(18) 0.030(2) -0.0124(16) -0.0030(16) 0.0018(15)
C16 0.0096(17) 0.0221(18) 0.0202(18) -0.0070(15) -0.0002(15) 0.0000(15)
C17 0.0198(19) 0.0235(19) 0.026(2) -0.0110(16) 0.0004(16) 0.0015(16)
C18 0.022(2) 0.044(2) 0.030(2) -0.0259(17) 0.0113(17) -0.0005(18)
C19 0.040(2) 0.039(2) 0.024(2) -0.0113(18) 0.0117(19) -0.0016(19)
C20 0.029(2) 0.029(2) 0.027(2) -0.0041(18) 0.0072(18) 0.0004(18)
C21 0.0155(19) 0.0235(19) 0.0248(19) -0.0090(16) 0.0061(16) -0.0008(15)
C22 0.0144(18) 0.0175(18) 0.0242(19) -0.0096(15) 0.0049(15) 0.0005(15)
C23 0.032(2) 0.046(2) 0.033(2) -0.0238(18) 0.0104(18) -0.0198(18)
C24 0.021(2) 0.043(2) 0.040(2) -0.0215(18) 0.0053(18) -0.0113(17)
C25 0.036(2) 0.028(2) 0.052(3) -0.0132(19) -0.012(2) -0.0060(18)
C26 0.0117(18) 0.0150(18) 0.0222(19) -0.0024(15) 0.0048(15) -0.0008(14)
C27 0.027(2) 0.048(2) 0.037(2) -0.0240(18) -0.0084(18) -0.0071(18)
C28 0.021(2) 0.034(2) 0.049(2) -0.0161(19) -0.0155(18) 0.0022(17)
C29 0.035(2) 0.035(2) 0.054(3) -0.014(2) -0.021(2) -0.0043(19)

loop_
_atom_type_symbol
_atom_type_description
_atom_type_scat_dispersion_real
_atom_type_scat_dispersion_imag
_atom_type_scat_source
C C 0.0033 0.0016 'International Tables Vol C Tables 4.2.6.8 and 6.1.1.4'
H H 0.0000 0.0000 'International Tables Vol C Tables 4.2.6.8 and 6.1.1.4'
N N 0.0061 0.0033 'International Tables Vol C Tables 4.2.6.8 and 6.1.1.4'
Si Si 0.0817 0.0704 'International Tables Vol C Tables 4.2.6.8 and 6.1.1.4'
Fe Fe 0.3463 0.8444 'International Tables Vol C Tables 4.2.6.8 and 6.1.1.4'

loop_
_geom_angle_atom_site_label_1
_geom_angle_atom_site_label_2
_geom_angle_atom_site_label_3
_geom_angle
N2 Fe1 C22 118.39(12)
N2 Fe1 C26 118.44(12)
C22 Fe1 C26 123.17(12)
N2 Fe1 N3 75.02(10)
C22 Fe1 N3 93.62(11)
C26 Fe1 N3 100.52(11)
N2 Fe1 N1 75.06(9)
C22 Fe1 N1 100.86(11)
C26 Fe1 N1 93.28(11)
N3 Fe1 N1 150.08(9)
C22 Si1 C23 111.81(17)
C22 Si1 C24 112.62(16)
C23 Si1 C24 107.03(17)
C22 Si1 C25 112.32(17)
C23 Si1 C25 106.29(17)
C24 Si1 C25 106.36(18)
C26 Si2 C28 110.88(17)
C26 Si2 C29 112.32(16)
C28 Si2 C29 107.60(17)
C26 Si2 C27 113.17(16)
C28 Si2 C27 106.21(16)
C29 Si2 C27 106.29(18)
C2 N1 C10 119.5(3)
C2 N1 Fe1 113.46(19)
C10 N1 Fe1 126.97(19)
C7 N2 C3 116.9(2)
C7 N2 Fe1 121.8(2)
C3 N2 Fe1 121.37(19)
C8 N3 C16 119.1(3)
C8 N3 Fe1 113.3(2)
C16 N3 Fe1 127.53(18)
N1 C2 C3 116.2(3)
N1 C2 C1 125.9(3)
C3 C2 C1 117.9(3)
C4 C3 N2 121.7(3)
C4 C3 C2 124.4(3)
N2 C3 C2 113.8(3)
C3 C4 C5 120.8(3)
C6 C5 C4 117.6(3)
C7 C6 C5 121.2(3)
C6 C7 N2 121.8(3)
C6 C7 C8 125.2(3)
N2 C7 C8 112.9(3)
N3 C8 C7 117.0(3)
N3 C8 C9 125.8(3)
C7 C8 C9 117.3(3)
N1 C10 C15 112.3(3)
N1 C10 C11 111.1(3)
C15 C10 C11 111.3(3)
C10 C11 C12 111.2(3)
C13 C12 C11 111.2(3)
C12 C13 C14 110.7(3)
C13 C14 C15 110.7(3)
C10 C15 C14 110.5(3)
N3 C16 C21 112.7(3)
N3 C16 C17 111.1(3)
C21 C16 C17 110.7(3)
C18 C17 C16 110.9(3)
C17 C18 C19 111.5(3)
C20 C19 C18 110.4(3)
C19 C20 C21 112.0(3)
C16 C21 C20 110.6(3)
Si1 C22 Fe1 118.31(16)
Si2 C26 Fe1 118.84(15)

loop_
_geom_bond_atom_site_label_1
_geom_bond_atom_site_label_2
_geom_bond_distance
Fe1 N2 1.966(2)
Fe1 C22 2.080(4)
Fe1 C26 2.084(3)
Fe1 N3 2.257(2)
Fe1 N1 2.265(3)
Si1 C22 1.835(3)
Si1 C23 1.862(4)
Si1 C24 1.868(4)
Si1 C25 1.870(4)
Si2 C26 1.829(4)
Si2 C28 1.861(3)
Si2 C29 1.876(4)
Si2 C27 1.878(4)
N1 C2 1.288(4)
N1 C10 1.483(4)
N2 C7 1.385(4)
N2 C3 1.388(4)
N3 C8 1.283(4)
N3 C16 1.484(4)
C1 C2 1.510(4)
C2 C3 1.455(4)
C3 C4 1.367(4)
C4 C5 1.394(4)
C5 C6 1.383(5)
C6 C7 1.364(4)
C7 C8 1.456(4)
C8 C9 1.513(4)
C10 C15 1.506(5)
C10 C11 1.521(5)
C11 C12 1.532(5)
C12 C13 1.513(5)
C13 C14 1.526(6)
C14 C15 1.531(5)
C16 C21 1.515(4)
C16 C17 1.524(5)
C17 C18 1.520(5)
C18 C19 1.521(5)
C19 C20 1.514(6)
C20 C21 1.524(5)
